data_2211680
loop_
_publ_author_name
'Chen-Xi Zhang'
'Yu-Ying Zhang'

_publ_section_title
;
 4,4,5,5-Tetramethyl-2-(4-pyridyl)imidazolin-1-oxyl 3-oxide
;
_journal_coeditor_code XU2158
_journal_issue 12
_journal_name_full 'Acta Crystallographica Section E'
_journal_page_first o5666
_journal_page_last o5667
_journal_paper_doi 10.1107/S1600536806048161
_journal_volume 62
_journal_year 2006
_chemical_formula_moiety 'C12 H16 N3 O2'
_chemical_formula_sum 'C12 H16 N3 O2'
_chemical_formula_weight 234.28
_chemical_name_systematic
;
 ?
;
_space_group_IT_number 15
_symmetry_cell_setting monoclinic
_symmetry_space_group_name_Hall '-C 2yc'
_symmetry_space_group_name_H-M 'C 1 2/c 1'
_atom_sites_solution_hydrogens geom
_atom_sites_solution_primary direct
_atom_sites_solution_secondary difmap
_audit_creation_method SHELXL-97
_cell_angle_alpha 90.00
_cell_angle_beta 108.051(11)
_cell_angle_gamma 90.00
_cell_formula_units_Z 4
_cell_length_a 11.205(7)
_cell_length_b 10.452(7)
_cell_length_c 11.031(8)
_cell_measurement_reflns_used 664
_cell_measurement_temperature 293(2)
_cell_measurement_theta_max 23.6
_cell_measurement_theta_min 2.7
_cell_volume 1228.3(14)
_computing_cell_refinement 'SAINT (Bruker, 1999)'
_computing_data_collection 'SMART (Bruker, 1999)'
_computing_data_reduction SAINT
_computing_molecular_graphics 'SHELXTL (Bruker, 1997)'
_computing_publication_material SHELXTL
_computing_structure_refinement 'SHELXL-97 (Sheldrick, 1997)'
_computing_structure_solution 'SHELXS-97 (Sheldrick, 1997)'
_diffrn_ambient_temperature 293(2)
_diffrn_measured_fraction_theta_full 0.99
_diffrn_measured_fraction_theta_max 0.99
_diffrn_measurement_device_type 'Bruker SMART CCD area-detector detector'
_diffrn_measurement_method '\f and \w scans'
_diffrn_radiation_monochromator graphite
_diffrn_radiation_source 'fine-focus sealed tube'
_diffrn_radiation_type MoK\a
_diffrn_radiation_wavelength 0.71073
_diffrn_reflns_av_R_equivalents 0.088
_diffrn_reflns_av_sigmaI/netI 0.110
_diffrn_reflns_limit_h_max 14
_diffrn_reflns_limit_h_min -14
_diffrn_reflns_limit_k_max 13
_diffrn_reflns_limit_k_min -8
_diffrn_reflns_limit_l_max 13
_diffrn_reflns_limit_l_min -11
_diffrn_reflns_number 3365
_diffrn_reflns_theta_full 26.5
_diffrn_reflns_theta_max 26.5
_diffrn_reflns_theta_min 2.7
_diffrn_standards_number 0
_exptl_absorpt_coefficient_mu 0.089
_exptl_absorpt_correction_type none
_exptl_crystal_colour blue
_exptl_crystal_density_diffrn 1.267
_exptl_crystal_density_method 'not measured'
_exptl_crystal_description block
_exptl_crystal_F_000 500
_exptl_crystal_size_max 0.24
_exptl_crystal_size_mid 0.20
_exptl_crystal_size_min 0.16
_refine_diff_density_max 0.23
_refine_diff_density_min -0.26
_refine_ls_extinction_method none
_refine_ls_goodness_of_fit_ref 1.031
_refine_ls_hydrogen_treatment constr
_refine_ls_matrix_type full
_refine_ls_number_parameters 81
_refine_ls_number_reflns 1258
_refine_ls_number_restraints 0
_refine_ls_restrained_S_all 1.031
_refine_ls_R_factor_all 0.157
_refine_ls_R_factor_gt 0.079
_refine_ls_shift/su_max 0.002
_refine_ls_shift/su_mean 0.001
_refine_ls_structure_factor_coef Fsqd
_refine_ls_weighting_details 'calc w=1/[\s^2^(Fo^2^)+(0.09P)^2^] where P=(Fo^2^+2Fc^2^)/3'
_refine_ls_weighting_scheme calc
_refine_ls_wR_factor_gt 0.168
_refine_ls_wR_factor_ref 0.206
_reflns_number_gt 655
_reflns_number_total 1258
_reflns_threshold_expression I>2\s(I)
_cod_data_source_file xu2158.cif
_cod_data_source_block I
_cod_depositor_comments
;
The following automatic conversions were performed:
'_symmetry_cell_setting' value 'Monoclinic' changed to 'monoclinic'
according to '/home/saulius/struct/CIF-dictionaries/cif_core.dic'
dictionary named 'cif_core.dic' version 2.4.1 from 2010-06-29.

Automatic conversion script
Id: cif_fix_enum 1527 2010-12-29 10:47:43Z saulius 

The following automatic conversions were performed:

'_symmetry_cell_setting' value 'Monoclinic' changed to 'monoclinic'
according to /home/saulius/struct/CIF-dictionaries/cif_core.dic
dictionary named 'cif_core.dic' version 2.4.1 from 2010-06-29.

Automatic conversion script
Id: cif_fix_values 1715 2011-07-08 13:25:40Z adriana 
;
_cod_original_sg_symbol_H-M 'C 2/c'
_cod_database_code 2211680
_cod_database_fobs_code 2211680

loop_
_symmetry_equiv_pos_as_xyz
'x, y, z'
'-x, y, -z+1/2'
'x+1/2, y+1/2, z'
'-x+1/2, y+1/2, -z+1/2'
'-x, -y, -z'
'x, -y, z-1/2'
'-x+1/2, -y+1/2, -z'
'x+1/2, -y+1/2, z-1/2'

loop_
_atom_site_type_symbol
_atom_site_label
_atom_site_fract_x
_atom_site_fract_y
_atom_site_fract_z
_atom_site_U_iso_or_equiv
_atom_site_adp_type
_atom_site_calc_flag
_atom_site_refinement_flags
_atom_site_occupancy
O O1 0.1847(2) 0.0863(2) 0.4167(3) 0.0898(12) Uani d . 1
N N1 0.0000 0.5342(3) 0.2500 0.0603(12) Uani d S 1
N N2 0.0872(2) 0.0490(2) 0.3291(3) 0.0496(8) Uani d . 1
C C1 0.0601(3) 0.4654(3) 0.3534(3) 0.0567(10) Uani d . 1
H H1 0.1015 0.5099 0.4275 0.068 Uiso calc R 1
C C2 0.0652(3) 0.3338(3) 0.3582(3) 0.0468(9) Uani d . 1
H H2 0.1113 0.2920 0.4324 0.056 Uiso calc R 1
C C3 0.0000 0.2642(4) 0.2500 0.0382(10) Uani d S 1
C C4 0.0000 0.1231(4) 0.2500 0.0390(10) Uani d S 1
C C5 0.0664(3) -0.0921(3) 0.3004(3) 0.0446(9) Uani d . 1
C C6 0.1721(3) -0.1362(4) 0.2510(4) 0.0769(12) Uani d . 1
H H6A 0.1684 -0.0898 0.1749 0.115 Uiso calc R 1
H H6B 0.1632 -0.2261 0.2324 0.115 Uiso calc R 1
H H6C 0.2513 -0.1206 0.3147 0.115 Uiso calc R 1
C C7 0.0752(3) -0.1602(3) 0.4247(3) 0.0655(11) Uani d . 1
H H7A 0.1581 -0.1497 0.4834 0.098 Uiso calc R 1
H H7B 0.0582 -0.2497 0.4084 0.098 Uiso calc R 1
H H7C 0.0149 -0.1243 0.4607 0.098 Uiso calc R 1

loop_
_atom_site_aniso_label
_atom_site_aniso_U_11
_atom_site_aniso_U_22
_atom_site_aniso_U_33
_atom_site_aniso_U_12
_atom_site_aniso_U_13
_atom_site_aniso_U_23
O1 0.0813(18) 0.0494(15) 0.093(2) -0.0023(12) -0.0389(17) 0.0021(13)
N1 0.074(3) 0.038(2) 0.061(3) 0.000 0.009(2) 0.000
N2 0.0532(16) 0.0382(15) 0.0435(17) -0.0023(11) -0.0051(13) 0.0032(11)
C1 0.069(2) 0.042(2) 0.050(2) -0.0043(15) 0.0039(18) -0.0085(15)
C2 0.057(2) 0.0359(18) 0.040(2) -0.0044(13) 0.0043(16) 0.0016(13)
C3 0.041(2) 0.035(2) 0.036(3) 0.000 0.009(2) 0.000
C4 0.043(2) 0.037(2) 0.031(2) 0.000 0.004(2) 0.000
C5 0.0574(19) 0.0297(15) 0.045(2) 0.0031(13) 0.0129(15) 0.0019(13)
C6 0.065(2) 0.090(3) 0.074(3) 0.012(2) 0.020(2) -0.015(2)
C7 0.090(3) 0.045(2) 0.052(2) 0.0020(17) 0.008(2) 0.0111(16)

loop_
_atom_type_symbol
_atom_type_description
_atom_type_scat_dispersion_real
_atom_type_scat_dispersion_imag
_atom_type_scat_source
C C 0.0033 0.0016 'International Tables Vol C Tables 4.2.6.8 and 6.1.1.4'
H H 0.0000 0.0000 'International Tables Vol C Tables 4.2.6.8 and 6.1.1.4'
N N 0.0061 0.0033 'International Tables Vol C Tables 4.2.6.8 and 6.1.1.4'
O O 0.0106 0.0060 'International Tables Vol C Tables 4.2.6.8 and 6.1.1.4'

loop_
_geom_angle_atom_site_label_1
_geom_angle_atom_site_label_2
_geom_angle_atom_site_label_3
_geom_angle_site_symmetry_1
_geom_angle_site_symmetry_3
_geom_angle
C1 N1 C1 2 . 115.1(4)
O1 N2 C4 . . 126.8(3)
O1 N2 C5 . . 119.8(2)
C4 N2 C5 . . 113.2(2)
N1 C1 C2 . . 125.0(3)
N1 C1 H1 . . 117.5
C2 C1 H1 . . 117.5
C1 C2 C3 . . 118.9(3)
C1 C2 H2 . . 120.6
C3 C2 H2 . . 120.6
C2 C3 C2 . 2 117.2(4)
C2 C3 C4 . . 121.41(19)
C2 C3 C4 2 . 121.41(19)
N2 C4 N2 2 . 109.3(4)
N2 C4 C3 2 . 125.36(18)
N2 C4 C3 . . 125.36(18)
N2 C5 C6 . . 106.5(3)
N2 C5 C7 . . 107.7(3)
C6 C5 C7 . . 109.9(3)
N2 C5 C5 . 2 101.58(14)
C6 C5 C5 . 2 115.0(3)
C7 C5 C5 . 2 115.1(3)
C5 C6 H6A . . 109.5
C5 C6 H6B . . 109.5
H6A C6 H6B . . 109.5
C5 C6 H6C . . 109.5
H6A C6 H6C . . 109.5
H6B C6 H6C . . 109.5
C5 C7 H7A . . 109.5
C5 C7 H7B . . 109.5
H7A C7 H7B . . 109.5
C5 C7 H7C . . 109.5
H7A C7 H7C . . 109.5
H7B C7 H7C . . 109.5

loop_
_geom_bond_atom_site_label_1
_geom_bond_atom_site_label_2
_geom_bond_site_symmetry_2
_geom_bond_distance
O1 N2 . 1.274(3)
N1 C1 2 1.340(4)
N1 C1 . 1.340(4)
N2 C4 . 1.337(3)
N2 C5 . 1.512(4)
C1 C2 . 1.376(4)
C1 H1 . 0.9300
C2 C3 . 1.395(3)
C2 H2 . 0.9300
C3 C2 2 1.395(3)
C3 C4 . 1.475(6)
C4 N2 2 1.337(3)
C5 C6 . 1.519(5)
C5 C7 . 1.521(4)
C5 C5 2 1.558(6)
C6 H6A . 0.9600
C6 H6B . 0.9600
C6 H6C . 0.9600
C7 H7A . 0.9600
C7 H7B . 0.9600
C7 H7C . 0.9600

loop_
_geom_torsion_atom_site_label_1
_geom_torsion_atom_site_label_2
_geom_torsion_atom_site_label_3
_geom_torsion_atom_site_label_4
_geom_torsion_site_symmetry_1
_geom_torsion_site_symmetry_4
_geom_torsion
C1 N1 C1 C2 2 . 1.2(2)
N1 C1 C2 C3 . . -2.4(5)
C1 C2 C3 C2 . 2 1.1(2)
C1 C2 C3 C4 . . -178.9(2)
O1 N2 C4 N2 . 2 179.5(4)
C5 N2 C4 N2 . 2 3.84(16)
O1 N2 C4 C3 . . -0.5(4)
C5 N2 C4 C3 . . -176.16(16)
C2 C3 C4 N2 . 2 157.2(2)
C2 C3 C4 N2 2 2 -22.8(2)
C2 C3 C4 N2 . . -22.8(2)
C2 C3 C4 N2 2 . 157.2(2)
O1 N2 C5 C6 . . -64.5(4)
C4 N2 C5 C6 . . 111.5(3)
O1 N2 C5 C7 . . 53.4(4)
C4 N2 C5 C7 . . -130.6(3)
O1 N2 C5 C5 . 2 174.7(3)
C4 N2 C5 C5 . 2 -9.3(4)
